data_1548384
loop_
_publ_author_name
'He, Xin'
'Xue, Yang'
'Li, Cui-Cui'
'Wang, Yuechao'
'Jiang, Hong'
'Zhao, Liang'

_publ_section_title
;
 Synthesis of stable polymetalated aromatic complexes through
 metal-macrocycle capsule-triggered cyclization.
;
_journal_issue 6
_journal_name_full 'Chemical science'
_journal_page_first 1481
_journal_page_last 1487
_journal_paper_doi 10.1039/c7sc04503d
_journal_volume 9
_journal_year 2018
_chemical_formula_moiety 'C58 H54 Ag5 F3 N17 O3 S, 0.5(C Cl3), C H Cl3, 3(C F3 O3 S), 0.75(O), 0.5(C O)'
_chemical_formula_sum 'C63 H55 Ag5 Cl4.5 F12 N17 O13.25 S4'
_chemical_formula_weight 2317.36
_space_group_crystal_system triclinic
_space_group_IT_number 2
_space_group_name_Hall '-P 1'
_space_group_name_H-M_alt 'P -1'
_symmetry_space_group_name_Hall '-P 1'
_symmetry_space_group_name_H-M 'P -1'
_atom_sites_solution_hydrogens geom
_atom_sites_solution_primary direct
_atom_sites_solution_secondary difmap
_audit_creation_date 2017-06-06
_audit_creation_method
;
Olex2 1.2
(compiled 2017.03.28 svn.r3405 for OlexSys, GUI svn.r5337)
;
_audit_update_record
;
2017-06-28 deposited with the CCDC.
2017-12-04 downloaded from the CCDC.
;
_cell_angle_alpha 103.51(3)
_cell_angle_beta 90.23(3)
_cell_angle_gamma 118.57(3)
_cell_formula_units_Z 2
_cell_length_a 13.189(3)
_cell_length_b 13.561(3)
_cell_length_c 28.427(6)
_cell_measurement_reflns_used 13646
_cell_measurement_temperature 173.15(10)
_cell_measurement_theta_max 27.4798
_cell_measurement_theta_min 1.7308
_cell_volume 4302(2)
_computing_molecular_graphics 'Olex2 (Dolomanov et al., 2009)'
_computing_publication_material 'Olex2 (Dolomanov et al., 2009)'
_computing_structure_refinement 'XL (Sheldrick, 2008)'
_computing_structure_solution 'SHELXS-97 (Sheldrick, 1990)'
_diffrn_ambient_temperature 173.15(10)
_diffrn_measured_fraction_theta_full 0.998
_diffrn_measured_fraction_theta_max 0.998
_diffrn_measurement_device_type 'Bruker P4'
_diffrn_measurement_method '\w scans'
_diffrn_radiation_monochromator graphite
_diffrn_radiation_type MoK\a
_diffrn_radiation_wavelength 0.71073
_diffrn_reflns_av_R_equivalents 0.0701
_diffrn_reflns_av_unetI/netI 0.0571
_diffrn_reflns_limit_h_max 15
_diffrn_reflns_limit_h_min -15
_diffrn_reflns_limit_k_max 16
_diffrn_reflns_limit_k_min -16
_diffrn_reflns_limit_l_max 33
_diffrn_reflns_limit_l_min -33
_diffrn_reflns_number 52869
_diffrn_reflns_theta_full 25.01
_diffrn_reflns_theta_max 25.01
_diffrn_reflns_theta_min 1.77
_diffrn_source 'fine-focus sealed tube'
_exptl_absorpt_coefficient_mu 1.447
_exptl_absorpt_correction_T_max 1.0000
_exptl_absorpt_correction_T_min 0.5185
_exptl_absorpt_correction_type multi-scan
_exptl_crystal_colour yellow
_exptl_crystal_colour_primary yellow
_exptl_crystal_density_diffrn 1.789
_exptl_crystal_density_method 'not measured'
_exptl_crystal_description plate
_exptl_crystal_F_000 2283
_exptl_crystal_size_max 0.45
_exptl_crystal_size_mid 0.31
_exptl_crystal_size_min 0.05
_refine_diff_density_max 1.608
_refine_diff_density_min -2.364
_refine_diff_density_rms 0.146
_refine_ls_extinction_method none
_refine_ls_goodness_of_fit_ref 1.140
_refine_ls_hydrogen_treatment constr
_refine_ls_matrix_type full
_refine_ls_number_parameters 1169
_refine_ls_number_reflns 15156
_refine_ls_number_restraints 50
_refine_ls_restrained_S_all 1.158
_refine_ls_R_factor_all 0.0868
_refine_ls_R_factor_gt 0.0795
_refine_ls_shift/su_max 0.000
_refine_ls_shift/su_mean 0.000
_refine_ls_structure_factor_coef Fsqd
_refine_ls_weighting_details 'calc w=1/[\s^2^(Fo^2^)+(0.0757P)^2^+29.6736P] where P=(Fo^2^+2Fc^2^)/3'
_refine_ls_weighting_scheme calc
_refine_ls_wR_factor_gt 0.1949
_refine_ls_wR_factor_ref 0.2003
_reflns_number_gt 13790
_reflns_number_total 15156
_reflns_threshold_expression >2sigma(I)
_cod_data_source_file c7sc04503d2.cif
_cod_data_source_block y_CCDC4
_cod_depositor_comments 'Adding full bibliography for 1548380--1548386.cif.'
_cod_original_cell_volume 4301.6(16)
_cod_original_formula_sum 'C63 H55 Ag5 Cl4.50 F12 N17 O13.25 S4'
_cod_database_code 1548384
_olex2_refinement_description
;
1. Fixed Uiso
 At 1.2 times of:
  All C(H) groups, All N(H) groups
 At 1.5 times of:
  All C(H,H,H) groups
2. Restrained distances
 S5-F13 = S5-F14 = S5-F15
 2.7 with sigma of 0.03
 S5-C62
 1.68 with sigma of 0.02
 C62-F13 = C62-F14 = C62-F15
 1.4 with sigma of 0.02
 O17-C67
 1.38 with sigma of 0.05
 F13-F14 \\sim F14-F15 \\sim F13-F15
 with sigma of 0.02
 S2-F6 \\sim S2-F4 \\sim S2-F5
 with sigma of 0.02
 F6-F4 \\sim F6-F5 \\sim F4-F5
 with sigma of 0.02
 O6-O5 \\sim O5-O4 \\sim O6-O4
 with sigma of 0.02
 C59-O6 \\sim C59-O5 \\sim C59-O4
 with sigma of 0.02
 Cl8-C65 \\sim Cl9-C65 \\sim Cl7-C65
 with sigma of 0.02
 Cl3-C63 \\sim Cl1-C63 \\sim Cl2-C63
 with sigma of 0.02
 Cl1-Cl2 \\sim Cl1-Cl3 \\sim Cl2-Cl3
 with sigma of 0.02
3. Uiso/Uaniso restraints and constraints
Uanis(F5) \\sim Ueq, Uanis(O13) \\sim Ueq, Uanis(O15) \\sim Ueq: with sigma of
0.002 and sigma for terminal atoms of 0.002
4. Others
 Sof(Cl7)=Sof(Cl8)=Sof(Cl9)=Sof(C65)=Sof(H65)=1-FVAR(1)
 Sof(Cl4)=Sof(Cl5)=Sof(Cl6)=Sof(C64)=Sof(H64)=FVAR(1)
 Fixed Sof: Cl1(0.25) Cl2(0.25) Cl3(0.25) C63(0.25) Cl10(0.5) Cl11(0.25)
 C66(0.25) S2(0.75) F4(0.75) F5(0.75) F6(0.75) O4(0.75) O5(0.75) O6(0.75)
 C59(0.75) S4(0.5) F10(0.5) F11(0.5) F12(0.5) O10(0.5) O11(0.5) O12(0.5)
 C61(0.5) S5(0.75) F13(0.75) F14(0.75) F15(0.75) O13(0.75) O14(0.75) O15(0.75)
 C62(0.75) O16(0.25) O17(0.5) C67(0.5) O18(0.25) O19(0.25)
 Fixed Uiso: F15(0.15) C62(0.1)
5.a Ternary CH refined with riding coordinates:
 C64(H64), C65(H65)
5.b Aromatic/amide H refined with riding coordinates:
 N1(H1), C3(H3), C5(H5), C6(H6), C7(H7), C8(H8), C11(H11), C12(H12), C13(H13),
 C17(H17), C18(H18), C19(H19), C23(H23), C24(H24), C25(H25), C29(H29), C30(H30),
  C31(H31), C35(H35), C36(H36), C37(H37), C41(H41), C42(H42), C43(H43),
 C47(H47), C48(H48), C49(H49), C53(H53), C54(H54), C55(H55)
5.c Idealised Me refined as rotating group:
 C15(H15A,H15B,H15C), C21(H21A,H21B,H21C), C27(H27A,H27B,H27C), C33(H33A,H33B,
 H33C), C39(H39A,H39B,H39C), C45(H45A,H45B,H45C), C51(H51A,H51B,H51C), C57(H57A,
 H57B,H57C)
;
_olex2_submission_special_instructions 'No special instructions were received'

loop_
_space_group_symop_id
_space_group_symop_operation_xyz
1 'x, y, z'
2 '-x, -y, -z'

loop_
_atom_site_label
_atom_site_type_symbol
_atom_site_fract_x
_atom_site_fract_y
_atom_site_fract_z
_atom_site_U_iso_or_equiv
_atom_site_adp_type
_atom_site_occupancy
_atom_site_calc_flag
_atom_site_disorder_assembly
_atom_site_disorder_group
_atom_site_refinement_flags_posn
_atom_site_refinement_flags_adp
Ag1 Ag -0.20944(6) 0.26905(5) 0.29835(2) 0.04138(18) Uani 1 d . . . .
Ag2 Ag -0.33045(6) 0.42368(6) 0.27756(2) 0.04123(18) Uani 1 d . . . .
Ag3 Ag -0.19724(5) 0.48613(5) 0.20485(2) 0.03723(17) Uani 1 d . . . .
Ag4 Ag -0.08125(6) 0.33086(6) 0.22452(3) 0.04633(19) Uani 1 d . . . .
Ag5 Ag -0.41492(5) 0.14263(5) 0.16967(2) 0.03357(16) Uani 1 d . . . .
S3 S -0.63861(18) -0.13329(17) 0.06977(7) 0.0359(5) Uani 1 d . . . .
F7 F -0.8383(5) -0.3271(5) 0.0533(2) 0.0700(18) Uani 1 d . . . .
F8 F -0.8372(5) -0.1818(6) 0.1036(3) 0.077(2) Uani 1 d . . . .
F9 F -0.7515(6) -0.2664(6) 0.1262(2) 0.078(2) Uani 1 d . . . .
O7 O -0.5829(6) -0.0366(5) 0.1128(2) 0.0534(17) Uani 1 d . . . .
O8 O -0.5814(6) -0.2022(6) 0.0568(3) 0.0559(17) Uani 1 d . . . .
O9 O -0.6742(6) -0.1053(6) 0.0296(2) 0.0552(17) Uani 1 d . . . .
N1 N 0.0040(7) 0.4970(7) 0.3259(3) 0.054(2) Uani 1 d . . . .
H1 H 0.0334 0.4560 0.3320 0.065 Uiso 1 calc . . R .
N2 N -0.3136(6) 0.1145(6) 0.3235(2) 0.0368(15) Uani 1 d . . . .
N3 N -0.1933(7) 0.2333(7) 0.3983(3) 0.051(2) Uani 1 d . . . .
N4 N -0.2770(6) 0.3420(6) 0.3868(3) 0.0394(16) Uani 1 d . . . .
N5 N -0.3769(7) 0.4333(6) 0.3724(3) 0.0438(17) Uani 1 d . . . .
N6 N -0.4904(6) 0.2954(6) 0.3007(2) 0.0325(14) Uani 1 d . . . .
N7 N -0.5988(6) 0.1724(5) 0.2256(2) 0.0338(15) Uani 1 d . . . .
N8 N -0.4839(5) 0.2578(5) 0.1691(2) 0.0304(14) Uani 1 d . . . .
N9 N -0.3801(6) 0.3172(5) 0.1051(2) 0.0333(15) Uani 1 d . . . .
N10 N -0.2181(6) 0.5039(6) 0.1312(2) 0.0335(15) Uani 1 d . . . .
N11 N -0.0685(6) 0.6954(6) 0.1636(3) 0.0404(17) Uani 1 d . . . .
N12 N 0.0215(6) 0.5927(6) 0.1771(3) 0.0354(15) Uani 1 d . . . .
N13 N 0.1021(6) 0.4793(6) 0.1845(3) 0.0422(17) Uani 1 d . . . .
N14 N -0.0616(6) 0.3028(6) 0.1466(2) 0.0335(15) Uani 1 d . . . .
N15 N -0.2281(6) 0.1213(6) 0.1152(2) 0.0337(15) Uani 1 d . . . .
N16 N -0.3103(6) 0.0677(5) 0.1842(2) 0.0331(15) Uani 1 d . . . .
N17 N -0.4171(6) 0.0004(6) 0.2462(3) 0.0383(16) Uani 1 d . . . .
C1 C -0.0914(7) 0.4427(7) 0.2924(3) 0.0362(18) Uani 1 d . . . .
C2 C -0.1381(7) 0.5120(7) 0.2806(3) 0.0369(18) Uani 1 d . . . .
C3 C -0.0842(7) 0.6267(7) 0.3055(3) 0.0376(19) Uani 1 d . . . .
H3 H -0.1145 0.6721 0.2987 0.045 Uiso 1 calc . . R .
C4 C 0.0136(8) 0.6804(8) 0.3404(3) 0.051(2) Uani 1 d . . . .
C5 C 0.0655(11) 0.8013(9) 0.3659(4) 0.072(3) Uani 1 d . . . .
H5 H 0.0348 0.8469 0.3599 0.087 Uiso 1 calc . . R .
C6 C 0.1626(11) 0.8474(11) 0.3995(5) 0.083(4) Uani 1 d . . . .
H6 H 0.1994 0.9265 0.4155 0.100 Uiso 1 calc . . R .
C7 C 0.2082(11) 0.7806(12) 0.4106(4) 0.080(4) Uani 1 d . . . .
H7 H 0.2730 0.8146 0.4341 0.097 Uiso 1 calc . . R .
C8 C 0.1579(9) 0.6660(10) 0.3871(4) 0.064(3) Uani 1 d . . . .
H8 H 0.1885 0.6214 0.3945 0.077 Uiso 1 calc . . R .
C9 C 0.0587(8) 0.6133(8) 0.3513(3) 0.048(2) Uani 1 d . . . .
C10 C -0.4079(7) 0.0154(7) 0.2967(3) 0.0346(18) Uani 1 d . . . .
C11 C -0.4911(8) -0.0631(8) 0.3184(3) 0.0399(19) Uani 1 d . . . .
H11 H -0.5561 -0.1297 0.2997 0.048 Uiso 1 calc . . R .
C12 C -0.4745(10) -0.0393(9) 0.3686(4) 0.057(3) Uani 1 d . . . .
H12 H -0.5301 -0.0904 0.3839 0.069 Uiso 1 calc . . R .
C13 C -0.3780(10) 0.0579(9) 0.3965(4) 0.054(3) Uani 1 d . . . .
H13 H -0.3662 0.0730 0.4303 0.065 Uiso 1 calc . . R .
C14 C -0.2997(9) 0.1318(8) 0.3722(3) 0.043(2) Uani 1 d . . . .
C15 C -0.1206(12) 0.2119(11) 0.4294(4) 0.077(4) Uani 1 d . . . .
H15A H -0.1347 0.2290 0.4626 0.115 Uiso 1 calc . . GR .
H15B H -0.0399 0.2610 0.4272 0.115 Uiso 1 calc . . GR .
H15C H -0.1399 0.1316 0.4185 0.115 Uiso 1 calc . . GR .
C16 C -0.1891(9) 0.3404(8) 0.4099(3) 0.048(2) Uani 1 d . . . .
C17 C -0.0956(10) 0.4401(10) 0.4410(4) 0.064(3) Uani 1 d . . . .
H17 H -0.0346 0.4369 0.4557 0.077 Uiso 1 calc . . R .
C18 C -0.0981(11) 0.5414(10) 0.4487(4) 0.073(3) Uani 1 d . . . .
H18 H -0.0362 0.6099 0.4681 0.088 Uiso 1 calc . . R .
C19 C -0.1925(11) 0.5442(9) 0.4280(4) 0.063(3) Uani 1 d . . . .
H19 H -0.1965 0.6127 0.4347 0.075 Uiso 1 calc . . R .
C20 C -0.2805(8) 0.4415(8) 0.3971(3) 0.042(2) Uani 1 d . . . .
C21 C -0.4122(11) 0.5234(10) 0.3909(4) 0.067(3) Uani 1 d . . . .
H21A H -0.4792 0.5063 0.3701 0.100 Uiso 1 calc . . GR .
H21B H -0.3492 0.5988 0.3911 0.100 Uiso 1 calc . . GR .
H21C H -0.4309 0.5230 0.4235 0.100 Uiso 1 calc . . GR .
C22 C -0.4729(7) 0.3202(7) 0.3494(3) 0.0359(18) Uani 1 d . . . .
C23 C -0.5417(9) 0.2462(9) 0.3755(4) 0.054(2) Uani 1 d . . . .
H23 H -0.5272 0.2658 0.4094 0.065 Uiso 1 calc . . R .
C24 C -0.6346(9) 0.1403(9) 0.3492(4) 0.056(3) Uani 1 d . . . .
H24 H -0.6820 0.0863 0.3655 0.067 Uiso 1 calc . . R .
C25 C -0.6566(8) 0.1152(8) 0.3006(4) 0.047(2) Uani 1 d . . . .
H25 H -0.7208 0.0455 0.2833 0.056 Uiso 1 calc . . R .
C26 C -0.5828(7) 0.1942(7) 0.2760(3) 0.0345(18) Uani 1 d . . . .
C27 C -0.7052(8) 0.0671(8) 0.1962(4) 0.050(2) Uani 1 d . . . .
H27A H -0.7112 -0.0012 0.2034 0.074 Uiso 1 calc . . GR .
H27B H -0.7000 0.0612 0.1621 0.074 Uiso 1 calc . . GR .
H27C H -0.7728 0.0734 0.2043 0.074 Uiso 1 calc . . GR .
C28 C -0.5516(7) 0.2651(7) 0.2031(3) 0.0319(17) Uani 1 d . . . .
C29 C -0.5756(7) 0.3561(8) 0.2150(3) 0.0397(19) Uani 1 d . . . .
H29 H -0.6215 0.3606 0.2392 0.048 Uiso 1 calc . . R .
C30 C -0.5291(7) 0.4401(7) 0.1897(3) 0.0375(19) Uani 1 d . . . .
H30 H -0.5413 0.5038 0.1976 0.045 Uiso 1 calc . . R .
C31 C -0.4650(7) 0.4294(7) 0.1530(3) 0.0358(18) Uani 1 d . . . .
H31 H -0.4358 0.4841 0.1350 0.043 Uiso 1 calc . . R .
C32 C -0.4443(6) 0.3366(6) 0.1430(3) 0.0308(17) Uani 1 d . . . .
C33 C -0.4487(9) 0.2116(7) 0.0647(3) 0.048(2) Uani 1 d . . . .
H33A H -0.4970 0.2248 0.0445 0.071 Uiso 1 calc . . GR .
H33B H -0.4969 0.1474 0.0778 0.071 Uiso 1 calc . . GR .
H33C H -0.3969 0.1937 0.0455 0.071 Uiso 1 calc . . GR .
C34 C -0.2946(7) 0.4152(7) 0.0932(3) 0.0320(17) Uani 1 d . . . .
C35 C -0.2838(7) 0.4235(8) 0.0455(3) 0.041(2) Uani 1 d . . . .
H35 H -0.3331 0.3612 0.0194 0.049 Uiso 1 calc . . R .
C36 C -0.1984(9) 0.5261(9) 0.0376(4) 0.055(3) Uani 1 d . . . .
H36 H -0.1894 0.5332 0.0059 0.066 Uiso 1 calc . . R .
C37 C -0.1267(8) 0.6181(8) 0.0766(4) 0.049(2) Uani 1 d . . . .
H37 H -0.0709 0.6886 0.0716 0.058 Uiso 1 calc . . R .
C38 C -0.1388(7) 0.6043(7) 0.1224(3) 0.0349(18) Uani 1 d . . . .
C39 C -0.0696(9) 0.8062(8) 0.1703(4) 0.055(3) Uani 1 d . . . .
H39A H 0.0054 0.8657 0.1663 0.082 Uiso 1 calc . . GR .
H39B H -0.0870 0.8289 0.2024 0.082 Uiso 1 calc . . GR .
H39C H -0.1279 0.7961 0.1464 0.082 Uiso 1 calc . . GR .
C40 C 0.0174(7) 0.6931(7) 0.1913(3) 0.0348(18) Uani 1 d . . . .
C41 C 0.0933(8) 0.7869(7) 0.2301(3) 0.043(2) Uani 1 d . . . .
H41 H 0.0883 0.8547 0.2396 0.052 Uiso 1 calc . . R .
C42 C 0.1769(7) 0.7738(8) 0.2540(4) 0.047(2) Uani 1 d . . . .
H42 H 0.2284 0.8337 0.2803 0.056 Uiso 1 calc . . R .
C43 C 0.1844(7) 0.6741(7) 0.2394(4) 0.044(2) Uani 1 d . . . .
H43 H 0.2410 0.6662 0.2551 0.053 Uiso 1 calc . . R .
C44 C 0.1048(7) 0.5847(7) 0.2004(3) 0.0380(19) Uani 1 d . . . .
C45 C 0.2062(9) 0.4711(9) 0.1962(4) 0.063(3) Uani 1 d . . . .
H45A H 0.1885 0.3913 0.1851 0.094 Uiso 1 calc . . GR .
H45B H 0.2295 0.4986 0.2309 0.094 Uiso 1 calc . . GR .
H45C H 0.2684 0.5179 0.1802 0.094 Uiso 1 calc . . GR .
C46 C 0.0321(7) 0.4009(7) 0.1405(3) 0.0381(19) Uani 1 d . . . .
C47 C 0.0560(8) 0.4174(8) 0.0946(4) 0.050(2) Uani 1 d . . . .
H47 H 0.1197 0.4849 0.0910 0.060 Uiso 1 calc . . R .
C48 C -0.0185(8) 0.3296(9) 0.0543(4) 0.051(2) Uani 1 d . . . .
H48 H -0.0042 0.3385 0.0231 0.062 Uiso 1 calc . . R .
C49 C -0.1129(8) 0.2298(8) 0.0595(3) 0.044(2) Uani 1 d . . . .
H49 H -0.1626 0.1717 0.0324 0.052 Uiso 1 calc . . R .
C50 C -0.1327(7) 0.2176(7) 0.1072(3) 0.0332(17) Uani 1 d . . . .
C51 C -0.3032(8) 0.0228(8) 0.0729(3) 0.047(2) Uani 1 d . . . .
H51A H -0.3345 0.0497 0.0514 0.071 Uiso 1 calc . . GR .
H51B H -0.3658 -0.0368 0.0841 0.071 Uiso 1 calc . . GR .
H51C H -0.2579 -0.0083 0.0557 0.071 Uiso 1 calc . . GR .
C52 C -0.2199(7) 0.0871(7) 0.1584(3) 0.0347(18) Uani 1 d . . . .
C53 C -0.1314(8) 0.0696(8) 0.1713(4) 0.045(2) Uani 1 d . . . .
H53 H -0.0708 0.0827 0.1525 0.054 Uiso 1 calc . . R .
C54 C -0.1330(8) 0.0322(8) 0.2127(3) 0.046(2) Uani 1 d . . . .
H54 H -0.0714 0.0237 0.2232 0.055 Uiso 1 calc . . R .
C55 C -0.2283(8) 0.0072(7) 0.2386(3) 0.041(2) Uani 1 d . . . .
H55 H -0.2327 -0.0213 0.2657 0.050 Uiso 1 calc . . R .
C56 C -0.3151(7) 0.0253(7) 0.2233(3) 0.0362(18) Uani 1 d . . . .
C57 C -0.5275(8) -0.0936(8) 0.2169(3) 0.050(2) Uani 1 d . . . .
H57A H -0.5353 -0.1676 0.2171 0.075 Uiso 1 calc . . GR .
H57B H -0.5280 -0.0875 0.1839 0.075 Uiso 1 calc . . GR .
H57C H -0.5912 -0.0871 0.2305 0.075 Uiso 1 calc . . GR .
C60 C -0.7732(8) -0.2311(8) 0.0891(4) 0.053(2) Uani 1 d . . . .
Cl1 Cl 0.274(2) 0.119(2) 1.0723(9) 0.145(8) Uiso 0.25 d A 2 D .
Cl2 Cl 0.1425(12) 0.1870(12) 1.1182(5) 0.079(3) Uiso 0.25 d A 2 D .
Cl3 Cl 0.2591(17) 0.2844(17) 1.0534(7) 0.120(6) Uiso 0.25 d A 2 D .
C63 C 0.184(8) 0.164(7) 1.066(3) 0.16(4) Uiso 0.25 d A 2 D .
Cl4 Cl 0.4141(7) 0.2798(4) 0.8486(2) 0.0825(17) Uani 0.800(10) d B 1 . .
Cl5 Cl 0.3758(9) 0.3340(12) 0.9470(3) 0.200(6) Uani 0.800(10) d B 1 . .
Cl6 Cl 0.5997(5) 0.4638(5) 0.9216(2) 0.117(3) Uani 0.800(10) d B 1 . .
C64 C 0.4759(15) 0.3269(14) 0.9089(6) 0.067(4) Uani 0.800(10) d B 1 . .
H64 H 0.4975 0.2712 0.9154 0.081 Uiso 0.800(10) calc B 1 R .
Cl7 Cl 0.374(2) 0.262(3) 0.8626(10) 0.090(9) Uiso 0.200(10) d B 2 D .
Cl8 Cl 0.286(2) 0.239(2) 0.9421(9) 0.107(8) Uiso 0.200(10) d B 2 D .
Cl9 Cl 0.4997(19) 0.4434(18) 0.9502(7) 0.093(7) Uiso 0.200(10) d B 2 D .
C65 C 0.413(4) 0.304(4) 0.9224(11) 0.071(18) Uiso 0.200(10) d B 2 D .
H65 H 0.4543 0.2632 0.9286 0.085 Uiso 0.200(10) calc B 2 R .
Cl10 Cl 0.0167(12) 0.1170(10) 0.5200(4) 0.140(4) Uani 0.50 d . . . .
Cl11 Cl 0.0962(13) 0.0727(11) 0.4333(5) 0.075(3) Uani 0.25 d . . . .
C66 C 0.091(4) 0.049(4) 0.4911(16) 0.061(11) Uiso 0.25 d . . . .
S1 S 0.6948(4) 0.7210(3) 0.28602(11) 0.0813(11) Uani 1 d . . . .
F1 F 0.6400(10) 0.7897(8) 0.3711(3) 0.114(3) Uani 1 d . . . .
F2 F 0.8070(9) 0.8000(7) 0.3733(3) 0.113(3) Uani 1 d . . . .
F3 F 0.7819(11) 0.9255(7) 0.3487(3) 0.126(4) Uani 1 d . . . .
O1 O 0.6408(8) 0.6060(7) 0.2925(3) 0.076(2) Uani 1 d . . . .
O2 O 0.8067(13) 0.7581(10) 0.2686(5) 0.139(5) Uani 1 d . . . .
O3 O 0.6207(12) 0.7513(9) 0.2635(4) 0.117(4) Uani 1 d . . . .
C58 C 0.7269(16) 0.8117(11) 0.3474(5) 0.088(5) Uani 1 d . . . .
S2 S 0.1378(5) 0.2954(6) 0.3049(2) 0.0910(15) Uani 0.75 d C 1 D .
F4 F 0.1361(12) 0.1817(14) 0.3646(4) 0.144(6) Uani 0.75 d C 1 D .
F5 F 0.0852(14) 0.0840(12) 0.2897(6) 0.166(6) Uani 0.75 d C 1 D U
F6 F -0.0299(10) 0.1314(10) 0.3288(4) 0.105(4) Uani 0.75 d C 1 D .
O4 O 0.0737(10) 0.2871(11) 0.2668(4) 0.087(4) Uani 0.75 d C 1 D .
O5 O 0.1229(14) 0.3765(15) 0.3540(6) 0.162(8) Uani 0.75 d C 1 D .
O6 O 0.2620(9) 0.3371(13) 0.3079(5) 0.110(5) Uani 0.75 d C 1 D .
C59 C 0.0798(15) 0.178(2) 0.3241(7) 0.098(6) Uani 0.75 d C 1 D .
S4 S 0.5634(5) 0.9002(5) 0.50063(18) 0.0590(13) Uani 0.50 d D 1 . .
F10 F 0.383(2) 0.7110(15) 0.5001(6) 0.128(8) Uani 0.50 d D 1 . .
F11 F 0.4315(16) 0.7114(17) 0.4330(6) 0.124(7) Uani 0.50 d D 1 . .
F12 F 0.503(2) 0.6780(14) 0.4840(5) 0.107(7) Uani 0.50 d D 1 . .
O10 O 0.6593(16) 0.922(2) 0.4747(6) 0.098(6) Uani 0.50 d D 1 . .
O11 O 0.4867(19) 0.940(2) 0.4883(8) 0.106(8) Uani 0.50 d . 1 . .
O12 O 0.5908(15) 0.9169(14) 0.5514(5) 0.079(5) Uani 0.50 d D 1 . .
C61 C 0.481(2) 0.754(3) 0.4803(7) 0.069(7) Uani 0.50 d D 1 . .
S5 S 0.0398(6) 0.0058(6) 1.0672(2) 0.113(2) Uani 0.75 d E 1 D .
F13 F 0.2317(6) 0.0575(7) 1.0528(3) 0.0514(18) Uiso 0.75 d E 1 D .
F14 F 0.1864(17) 0.2203(14) 1.0970(6) 0.188(8) Uiso 0.75 d E 1 D .
F15 F 0.1604(14) 0.1516(13) 1.0103(5) 0.150 Uiso 0.75 d E 1 D .
O13 O 0.044(3) -0.081(3) 1.0311(12) 0.244(12) Uani 0.75 d E 1 . U
O14 O -0.0430(15) 0.0375(18) 1.0601(7) 0.135(6) Uani 0.75 d E 1 . .
O15 O 0.071(2) 0.010(2) 1.1167(9) 0.180(8) Uani 0.75 d E 1 . U
C62 C 0.1653(15) 0.1243(15) 1.0569(6) 0.100 Uiso 0.75 d E 1 D .
O16 O 0.147(3) 0.250(3) 0.2839(10) 0.046(7) Uiso 0.25 d F 2 . .
O17 O 0.380(2) 0.626(2) 0.3172(9) 0.121(8) Uiso 0.50 d . . D .
C67 C 0.4138(19) 0.6560(19) 0.2784(8) 0.057(5) Uiso 0.50 d . . D .
O18 O 0.355(4) 0.581(4) 0.4724(17) 0.111(14) Uiso 0.25 d G 2 . .
O19 O 0.318(4) 0.441(4) 0.4578(16) 0.104(13) Uiso 0.25 d H 3 . .

loop_
_atom_site_aniso_label
_atom_site_aniso_U_11
_atom_site_aniso_U_22
_atom_site_aniso_U_33
_atom_site_aniso_U_23
_atom_site_aniso_U_13
_atom_site_aniso_U_12
Ag1 0.0458(4) 0.0309(3) 0.0393(4) 0.0096(3) 0.0024(3) 0.0125(3)
Ag2 0.0358(4) 0.0365(3) 0.0405(4) 0.0104(3) 0.0064(3) 0.0094(3)
Ag3 0.0351(3) 0.0325(3) 0.0374(4) 0.0114(3) 0.0039(3) 0.0105(3)
Ag4 0.0465(4) 0.0416(4) 0.0412(4) 0.0066(3) 0.0079(3) 0.0161(3)
Ag5 0.0356(3) 0.0298(3) 0.0408(4) 0.0124(3) 0.0088(3) 0.0189(3)
S3 0.0341(11) 0.0295(10) 0.0359(11) 0.0088(8) 0.0028(8) 0.0093(8)
F7 0.049(3) 0.044(3) 0.076(4) 0.000(3) 0.002(3) -0.001(3)
F8 0.048(4) 0.067(4) 0.100(5) 0.009(4) 0.029(3) 0.021(3)
F9 0.070(4) 0.064(4) 0.066(4) 0.042(3) 0.006(3) -0.002(3)
O7 0.050(4) 0.037(3) 0.045(4) 0.009(3) 0.006(3) 0.000(3)
O8 0.050(4) 0.050(4) 0.069(5) 0.015(3) 0.007(3) 0.027(3)
O9 0.059(4) 0.068(5) 0.043(4) 0.023(3) 0.002(3) 0.032(4)
N1 0.047(5) 0.055(5) 0.049(5) 0.008(4) -0.002(4) 0.019(4)
N2 0.043(4) 0.033(4) 0.038(4) 0.008(3) 0.004(3) 0.022(3)
N3 0.059(5) 0.050(5) 0.044(4) 0.003(4) -0.009(4) 0.032(4)
N4 0.049(4) 0.036(4) 0.036(4) 0.006(3) 0.003(3) 0.024(3)
N5 0.055(5) 0.034(4) 0.044(4) 0.011(3) 0.009(3) 0.023(4)
N6 0.034(4) 0.033(3) 0.038(4) 0.014(3) 0.007(3) 0.020(3)
N7 0.029(3) 0.024(3) 0.043(4) 0.008(3) 0.011(3) 0.010(3)
N8 0.028(3) 0.023(3) 0.036(4) 0.005(3) 0.002(3) 0.011(3)
N9 0.037(4) 0.025(3) 0.037(4) 0.007(3) 0.007(3) 0.015(3)
N10 0.030(3) 0.036(4) 0.040(4) 0.012(3) 0.008(3) 0.020(3)
N11 0.033(4) 0.025(3) 0.058(5) 0.009(3) 0.001(3) 0.011(3)
N12 0.028(3) 0.028(3) 0.046(4) 0.011(3) 0.002(3) 0.010(3)
N13 0.026(4) 0.036(4) 0.061(5) 0.009(3) 0.002(3) 0.015(3)
N14 0.030(3) 0.035(4) 0.041(4) 0.011(3) 0.009(3) 0.020(3)
N15 0.033(4) 0.036(4) 0.031(3) 0.012(3) 0.009(3) 0.015(3)
N16 0.035(4) 0.025(3) 0.037(4) 0.005(3) 0.006(3) 0.015(3)
N17 0.042(4) 0.030(4) 0.038(4) 0.012(3) 0.003(3) 0.013(3)
C1 0.024(4) 0.038(4) 0.034(4) 0.006(3) 0.001(3) 0.007(3)
C2 0.034(4) 0.028(4) 0.034(4) 0.002(3) 0.002(3) 0.007(3)
C3 0.045(5) 0.024(4) 0.032(4) 0.004(3) 0.001(4) 0.009(4)
C4 0.043(5) 0.040(5) 0.040(5) 0.006(4) 0.001(4) 0.000(4)
C5 0.069(8) 0.038(6) 0.071(8) 0.004(5) 0.000(6) 0.001(5)
C6 0.072(8) 0.045(6) 0.069(8) -0.003(6) -0.016(6) -0.011(6)
C7 0.059(7) 0.076(9) 0.050(7) 0.000(6) -0.018(5) -0.002(7)
C8 0.046(6) 0.068(7) 0.051(6) 0.011(5) -0.009(5) 0.009(5)
C9 0.038(5) 0.041(5) 0.041(5) 0.007(4) -0.002(4) 0.003(4)
C10 0.039(5) 0.034(4) 0.038(4) 0.014(4) 0.010(4) 0.023(4)
C11 0.048(5) 0.037(4) 0.034(4) 0.015(4) 0.013(4) 0.019(4)
C12 0.080(8) 0.050(6) 0.051(6) 0.022(5) 0.029(5) 0.035(6)
C13 0.084(8) 0.052(6) 0.037(5) 0.018(4) 0.013(5) 0.038(6)
C14 0.064(6) 0.045(5) 0.032(5) 0.010(4) 0.004(4) 0.036(5)
C15 0.107(10) 0.076(8) 0.062(7) -0.002(6) -0.025(7) 0.065(8)
C16 0.063(6) 0.045(5) 0.032(5) 0.005(4) -0.001(4) 0.026(5)
C17 0.067(7) 0.057(7) 0.053(6) 0.003(5) -0.018(5) 0.025(6)
C18 0.074(8) 0.052(7) 0.060(7) 0.005(5) -0.026(6) 0.010(6)
C19 0.094(9) 0.042(5) 0.047(6) 0.002(4) -0.014(5) 0.034(6)
C20 0.051(5) 0.037(5) 0.036(5) 0.006(4) -0.004(4) 0.022(4)
C21 0.100(9) 0.056(6) 0.064(7) 0.014(5) 0.007(6) 0.054(7)
C22 0.040(5) 0.039(4) 0.034(4) 0.014(4) 0.003(3) 0.022(4)
C23 0.059(6) 0.063(6) 0.045(5) 0.027(5) 0.008(5) 0.028(5)
C24 0.048(6) 0.062(6) 0.060(6) 0.039(5) 0.016(5) 0.019(5)
C25 0.036(5) 0.047(5) 0.057(6) 0.027(5) 0.010(4) 0.015(4)
C26 0.032(4) 0.037(4) 0.045(5) 0.019(4) 0.007(3) 0.021(4)
C27 0.047(5) 0.043(5) 0.048(5) 0.014(4) 0.007(4) 0.014(4)
C28 0.031(4) 0.035(4) 0.029(4) 0.013(3) 0.003(3) 0.014(3)
C29 0.037(5) 0.046(5) 0.047(5) 0.016(4) 0.010(4) 0.028(4)
C30 0.041(5) 0.031(4) 0.049(5) 0.012(4) 0.011(4) 0.024(4)
C31 0.035(4) 0.034(4) 0.045(5) 0.014(4) 0.003(4) 0.021(4)
C32 0.018(3) 0.028(4) 0.040(4) 0.010(3) -0.001(3) 0.006(3)
C33 0.065(6) 0.030(4) 0.036(5) 0.008(4) 0.010(4) 0.015(4)
C34 0.029(4) 0.033(4) 0.034(4) 0.013(3) 0.007(3) 0.013(3)
C35 0.036(5) 0.046(5) 0.038(5) 0.010(4) 0.006(4) 0.018(4)
C36 0.049(6) 0.057(6) 0.054(6) 0.031(5) 0.015(5) 0.015(5)
C37 0.039(5) 0.041(5) 0.062(6) 0.024(5) 0.004(4) 0.012(4)
C38 0.029(4) 0.033(4) 0.046(5) 0.017(4) 0.011(3) 0.016(3)
C39 0.064(6) 0.036(5) 0.070(7) 0.017(5) 0.006(5) 0.028(5)
C40 0.029(4) 0.029(4) 0.041(5) 0.012(3) 0.006(3) 0.010(3)
C41 0.040(5) 0.027(4) 0.052(5) 0.014(4) 0.012(4) 0.007(4)
C42 0.032(5) 0.035(5) 0.056(6) 0.013(4) -0.009(4) 0.003(4)
C43 0.032(4) 0.030(4) 0.062(6) 0.014(4) 0.003(4) 0.009(4)
C44 0.025(4) 0.031(4) 0.056(5) 0.018(4) 0.009(4) 0.009(3)
C45 0.056(6) 0.049(6) 0.087(8) 0.004(5) -0.007(6) 0.036(5)
C46 0.034(4) 0.033(4) 0.053(5) 0.015(4) 0.009(4) 0.019(4)
C47 0.042(5) 0.035(5) 0.062(6) 0.019(4) 0.011(4) 0.009(4)
C48 0.044(5) 0.054(6) 0.045(5) 0.022(4) 0.016(4) 0.012(5)
C49 0.041(5) 0.041(5) 0.035(5) 0.004(4) 0.007(4) 0.013(4)
C50 0.033(4) 0.032(4) 0.038(4) 0.008(3) 0.006(3) 0.020(4)
C51 0.049(5) 0.039(5) 0.042(5) 0.006(4) 0.009(4) 0.015(4)
C52 0.040(5) 0.026(4) 0.038(4) 0.001(3) 0.005(3) 0.019(4)
C53 0.047(5) 0.050(5) 0.058(6) 0.017(4) 0.018(4) 0.038(5)
C54 0.055(6) 0.047(5) 0.055(6) 0.012(4) 0.007(4) 0.041(5)
C55 0.055(5) 0.031(4) 0.049(5) 0.014(4) 0.007(4) 0.028(4)
C56 0.036(4) 0.023(4) 0.048(5) 0.009(3) 0.009(4) 0.014(3)
C57 0.045(5) 0.046(5) 0.039(5) 0.012(4) 0.005(4) 0.006(4)
C60 0.042(5) 0.039(5) 0.054(6) 0.015(4) 0.004(4) 0.002(4)
Cl4 0.125(5) 0.058(3) 0.068(3) 0.005(2) -0.010(3) 0.052(3)
Cl5 0.157(9) 0.335(17) 0.131(6) 0.008(7) 0.046(5) 0.163(11)
Cl6 0.128(5) 0.087(3) 0.125(5) 0.031(3) -0.045(4) 0.043(3)
C64 0.084(11) 0.071(9) 0.073(10) 0.017(8) 0.002(8) 0.059(9)
Cl10 0.210(12) 0.141(9) 0.126(8) 0.052(7) 0.074(8) 0.123(9)
Cl11 0.103(10) 0.071(7) 0.072(8) 0.026(6) 0.019(7) 0.055(7)
S1 0.153(3) 0.0612(18) 0.0577(18) 0.0260(15) 0.035(2) 0.070(2)
F1 0.215(11) 0.115(7) 0.074(5) 0.041(5) 0.067(6) 0.123(8)
F2 0.167(9) 0.080(5) 0.105(6) 0.023(5) -0.003(6) 0.071(6)
F3 0.249(12) 0.063(5) 0.083(6) 0.025(4) 0.037(6) 0.087(7)
O1 0.128(8) 0.057(5) 0.073(5) 0.028(4) 0.033(5) 0.065(5)
O2 0.194(13) 0.095(8) 0.126(10) 0.035(7) 0.102(10) 0.066(9)
O3 0.211(13) 0.081(7) 0.090(7) 0.036(6) 0.002(7) 0.089(8)
C58 0.170(16) 0.058(8) 0.063(8) 0.023(6) 0.029(9) 0.074(9)
S2 0.075(3) 0.107(4) 0.113(4) 0.044(4) 0.010(3) 0.055(3)
F4 0.175(14) 0.226(17) 0.100(9) 0.054(10) -0.004(9) 0.149(14)
F5 0.165(6) 0.166(6) 0.167(6) 0.041(3) 0.021(2) 0.084(4)
F6 0.123(10) 0.127(10) 0.095(8) 0.039(7) 0.033(7) 0.081(9)
O4 0.074(8) 0.125(11) 0.088(8) 0.053(8) 0.000(6) 0.058(8)
O5 0.155(17) 0.180(19) 0.20(2) 0.038(15) 0.082(15) 0.124(16)
O6 0.059(7) 0.166(14) 0.109(10) 0.037(10) 0.040(7) 0.058(9)
C59 0.061(11) 0.123(18) 0.102(15) 0.022(13) -0.016(10) 0.044(12)
S4 0.068(3) 0.070(3) 0.037(3) 0.019(2) 0.009(2) 0.029(3)
F10 0.161(18) 0.082(11) 0.062(10) 0.001(8) -0.010(11) 0.008(12)
F11 0.101(13) 0.120(15) 0.077(11) -0.017(10) 0.006(9) 0.018(11)
F12 0.22(2) 0.087(11) 0.059(9) 0.007(8) 0.016(10) 0.116(14)
O10 0.065(11) 0.146(18) 0.065(11) 0.003(11) 0.008(9) 0.049(12)
O11 0.084(13) 0.17(2) 0.103(17) 0.084(18) 0.037(12) 0.075(18)
O12 0.083(11) 0.072(10) 0.050(9) 0.034(8) -0.001(8) 0.006(9)
C61 0.076(16) 0.11(2) 0.026(10) 0.025(12) 0.026(10) 0.047(15)
S5 0.125(5) 0.137(5) 0.103(4) -0.002(4) -0.006(3) 0.100(5)
O13 0.244(13) 0.244(13) 0.245(13) 0.064(4) 0.034(3) 0.121(6)
O14 0.120(13) 0.191(18) 0.147(15) 0.058(13) 0.044(11) 0.111(14)
O15 0.180(9) 0.180(9) 0.179(9) 0.049(3) 0.024(2) 0.088(5)

loop_
_atom_type_symbol
_atom_type_description
_atom_type_scat_dispersion_real
_atom_type_scat_dispersion_imag
_atom_type_scat_source
C C 0.0033 0.0016 'International Tables Vol C Tables 4.2.6.8 and 6.1.1.4'
H H 0.0000 0.0000 'International Tables Vol C Tables 4.2.6.8 and 6.1.1.4'
Ag Ag -0.8971 1.1015 'International Tables Vol C Tables 4.2.6.8 and 6.1.1.4'
Cl Cl 0.1484 0.1585 'International Tables Vol C Tables 4.2.6.8 and 6.1.1.4'
F F 0.0171 0.0103 'International Tables Vol C Tables 4.2.6.8 and 6.1.1.4'
N N 0.0061 0.0033 'International Tables Vol C Tables 4.2.6.8 and 6.1.1.4'
O O 0.0106 0.0060 'International Tables Vol C Tables 4.2.6.8 and 6.1.1.4'
S S 0.1246 0.1234 'International Tables Vol C Tables 4.2.6.8 and 6.1.1.4'

loop_
_geom_angle_atom_site_label_1
_geom_angle_atom_site_label_2
_geom_angle_atom_site_label_3
_geom_angle
_geom_angle_site_symmetry_3
Ag4 Ag1 Ag2 87.62(3) .
N2 Ag1 Ag2 118.76(18) .
N2 Ag1 Ag4 139.42(18) .
C1 Ag1 Ag2 63.6(2) .
C1 Ag1 Ag4 52.0(2) .
C1 Ag1 N2 165.8(3) .
Ag3 Ag2 Ag1 91.25(3) .
N6 Ag2 Ag1 86.56(16) .
N6 Ag2 Ag3 148.90(18) .
C2 Ag2 Ag1 65.3(2) .
C2 Ag2 Ag3 50.8(2) .
C2 Ag2 N6 148.7(3) .
Ag2 Ag3 Ag4 88.59(3) .
N10 Ag3 Ag2 138.51(17) .
N10 Ag3 Ag4 120.10(17) .
C2 Ag3 Ag2 52.1(2) .
C2 Ag3 Ag4 63.5(2) .
C2 Ag3 N10 165.5(3) .
Ag1 Ag4 Ag3 92.53(3) .
N14 Ag4 Ag1 150.79(18) .
N14 Ag4 Ag3 85.78(17) .
N14 Ag4 C1 148.8(3) .
C1 Ag4 Ag1 50.6(2) .
C1 Ag4 Ag3 67.0(2) .
N8 Ag5 O7 96.1(2) .
N8 Ag5 N16 164.7(2) .
N16 Ag5 O7 99.1(2) .
O7 S3 O8 115.3(4) .
O7 S3 C60 102.7(4) .
O8 S3 C60 103.6(5) .
O9 S3 O7 113.9(4) .
O9 S3 O8 114.3(4) .
O9 S3 C60 105.2(5) .
S3 O7 Ag5 156.3(4) .
C1 N1 H1 117.4 .
C1 N1 C9 125.3(9) .
C9 N1 H1 117.4 .
C10 N2 Ag1 125.1(5) .
C14 N2 Ag1 114.8(6) .
C14 N2 C10 117.9(8) .
C14 N3 C15 115.8(8) .
C16 N3 C14 118.4(8) .
C16 N3 C15 119.9(8) .
C20 N4 C16 118.2(8) .
C20 N5 C21 119.3(8) .
C20 N5 C22 118.8(7) .
C22 N5 C21 113.5(8) .
C22 N6 Ag2 107.5(5) .
C22 N6 C26 118.6(7) .
C26 N6 Ag2 132.6(5) .
C26 N7 C27 119.8(7) .
C26 N7 C28 120.9(6) .
C28 N7 C27 113.3(7) .
C28 N8 Ag5 117.0(5) .
C28 N8 C32 119.2(7) .
C32 N8 Ag5 122.5(5) .
C32 N9 C33 114.9(7) .
C34 N9 C32 116.8(6) .
C34 N9 C33 117.2(7) .
C34 N10 Ag3 124.0(5) .
C38 N10 Ag3 116.3(5) .
C38 N10 C34 119.0(7) .
C38 N11 C39 117.0(7) .
C40 N11 C38 122.4(7) .
C40 N11 C39 119.2(7) .
C44 N12 C40 118.3(7) .
C44 N13 C45 119.4(7) .
C44 N13 C46 119.0(7) .
C46 N13 C45 114.5(7) .
C46 N14 Ag4 108.2(5) .
C50 N14 Ag4 131.0(5) .
C50 N14 C46 119.9(7) .
C50 N15 C51 119.0(7) .
C50 N15 C52 118.6(7) .
C52 N15 C51 113.9(7) .
C52 N16 Ag5 116.1(5) .
C52 N16 C56 118.8(7) .
C56 N16 Ag5 123.6(5) .
C10 N17 C56 118.3(7) .
C10 N17 C57 117.2(7) .
C56 N17 C57 116.1(7) .
Ag1 C1 Ag4 77.4(3) .
N1 C1 Ag1 111.5(6) .
N1 C1 Ag4 114.7(6) .
N1 C1 C2 117.6(8) .
C2 C1 Ag1 119.4(5) .
C2 C1 Ag4 109.7(5) .
Ag3 C2 Ag2 77.0(3) .
C1 C2 Ag2 111.6(5) .
C1 C2 Ag3 119.8(6) .
C3 C2 Ag2 113.4(6) .
C3 C2 Ag3 111.2(6) .
C3 C2 C1 117.3(8) .
C2 C3 H3 118.0 .
C2 C3 C4 123.9(9) .
C4 C3 H3 118.0 .
C3 C4 C5 121.4(11) .
C9 C4 C3 118.5(8) .
C9 C4 C5 120.1(10) .
C4 C5 H5 121.3 .
C6 C5 C4 117.5(13) .
C6 C5 H5 121.3 .
C5 C6 H6 118.7 .
C5 C6 C7 122.7(11) .
C7 C6 H6 118.7 .
C6 C7 H7 120.1 .
C8 C7 C6 119.8(11) .
C8 C7 H7 120.1 .
C7 C8 H8 119.8 .
C7 C8 C9 120.4(12) .
C9 C8 H8 119.8 .
N1 C9 C4 117.4(8) .
N1 C9 C8 123.1(10) .
C4 C9 C8 119.5(9) .
N2 C10 N17 115.7(7) .
N2 C10 C11 121.9(8) .
C11 C10 N17 122.4(8) .
C10 C11 H11 121.1 .
C12 C11 C10 117.8(9) .
C12 C11 H11 121.1 .
C11 C12 H12 119.2 .
C13 C12 C11 121.6(9) .
C13 C12 H12 119.2 .
C12 C13 H13 121.5 .
C14 C13 C12 116.9(9) .
C14 C13 H13 121.5 .
N2 C14 N3 115.5(8) .
N2 C14 C13 123.7(9) .
C13 C14 N3 120.7(8) .
N3 C15 H15A 109.5 .
N3 C15 H15B 109.5 .
N3 C15 H15C 109.5 .
H15A C15 H15B 109.5 .
H15A C15 H15C 109.5 .
H15B C15 H15C 109.5 .
N3 C16 C17 121.8(9) .
N4 C16 N3 114.7(8) .
N4 C16 C17 123.3(9) .
C16 C17 H17 121.4 .
C18 C17 C16 117.2(10) .
C18 C17 H17 121.4 .
C17 C18 H18 119.6 .
C17 C18 C19 120.8(10) .
C19 C18 H18 119.6 .
C18 C19 H19 121.0 .
C20 C19 C18 118.0(10) .
C20 C19 H19 121.0 .
N4 C20 N5 113.8(8) .
N4 C20 C19 122.2(9) .
C19 C20 N5 123.9(8) .
N5 C21 H21A 109.5 .
N5 C21 H21B 109.5 .
N5 C21 H21C 109.5 .
H21A C21 H21B 109.5 .
H21A C21 H21C 109.5 .
H21B C21 H21C 109.5 .
N6 C22 N5 114.1(7) .
N6 C22 C23 123.5(8) .
C23 C22 N5 122.4(8) .
C22 C23 H23 121.5 .
C22 C23 C24 117.0(9) .
C24 C23 H23 121.5 .
C23 C24 H24 119.7 .
C25 C24 C23 120.7(9) .
C25 C24 H24 119.7 .
C24 C25 H25 120.2 .
C24 C25 C26 119.6(9) .
C26 C25 H25 120.2 .
N6 C26 N7 116.8(7) .
N6 C26 C25 120.6(8) .
N7 C26 C25 122.6(8) .
N7 C27 H27A 109.5 .
N7 C27 H27B 109.5 .
N7 C27 H27C 109.5 .
H27A C27 H27B 109.5 .
H27A C27 H27C 109.5 .
H27B C27 H27C 109.5 .
N8 C28 N7 115.6(7) .
N8 C28 C29 122.2(7) .
C29 C28 N7 122.2(7) .
C28 C29 H29 121.0 .
C30 C29 C28 118.0(8) .
C30 C29 H29 121.0 .
C29 C30 H30 120.1 .
C31 C30 C29 119.9(8) .
C31 C30 H30 120.1 .
C30 C31 H31 120.4 .
C30 C31 C32 119.2(8) .
C32 C31 H31 120.4 .
N8 C32 N9 115.3(7) .
N8 C32 C31 121.4(7) .
C31 C32 N9 123.2(7) .
N9 C33 H33A 109.5 .
N9 C33 H33B 109.5 .
N9 C33 H33C 109.5 .
H33A C33 H33B 109.5 .
H33A C33 H33C 109.5 .
H33B C33 H33C 109.5 .
N10 C34 N9 116.2(7) .
N10 C34 C35 120.6(7) .
C35 C34 N9 123.2(7) .
C34 C35 H35 120.6 .
C36 C35 C34 118.7(8) .
C36 C35 H35 120.6 .
C35 C36 H36 120.0 .
C37 C36 C35 120.1(9) .
C37 C36 H36 120.0 .
C36 C37 H37 120.6 .
C38 C37 C36 118.9(8) .
C38 C37 H37 120.6 .
N10 C38 N11 116.3(7) .
N10 C38 C37 122.4(8) .
C37 C38 N11 121.3(8) .
N11 C39 H39A 109.5 .
N11 C39 H39B 109.5 .
N11 C39 H39C 109.5 .
H39A C39 H39B 109.5 .
H39A C39 H39C 109.5 .
H39B C39 H39C 109.5 .
N11 C40 C41 122.8(8) .
N12 C40 N11 114.2(7) .
N12 C40 C41 123.0(8) .
C40 C41 H41 121.7 .
C42 C41 C40 116.7(8) .
C42 C41 H41 121.7 .
C41 C42 H42 119.4 .
C43 C42 C41 121.2(8) .
C43 C42 H42 119.4 .
C42 C43 H43 120.9 .
C42 C43 C44 118.3(8) .
C44 C43 H43 120.9 .
N12 C44 N13 114.9(7) .
N12 C44 C43 122.4(8) .
N13 C44 C43 122.6(8) .
N13 C45 H45A 109.5 .
N13 C45 H45B 109.5 .
N13 C45 H45C 109.5 .
H45A C45 H45B 109.5 .
H45A C45 H45C 109.5 .
H45B C45 H45C 109.5 .
N14 C46 N13 113.8(8) .
N14 C46 C47 121.9(8) .
C47 C46 N13 124.3(8) .
C46 C47 H47 121.1 .
C46 C47 C48 117.8(8) .
C48 C47 H47 121.1 .
C47 C48 H48 119.3 .
C49 C48 C47 121.3(9) .
C49 C48 H48 119.3 .
C48 C49 H49 120.8 .
C48 C49 C50 118.5(8) .
C50 C49 H49 120.8 .
N14 C50 N15 117.7(7) .
N14 C50 C49 120.7(7) .
N15 C50 C49 121.6(7) .
N15 C51 H51A 109.5 .
N15 C51 H51B 109.5 .
N15 C51 H51C 109.5 .
H51A C51 H51B 109.5 .
H51A C51 H51C 109.5 .
H51B C51 H51C 109.5 .
N16 C52 N15 114.6(7) .
N16 C52 C53 122.4(8) .
C53 C52 N15 122.9(8) .
C52 C53 H53 120.5 .
C52 C53 C54 118.9(8) .
C54 C53 H53 120.5 .
C53 C54 H54 120.4 .
C53 C54 C55 119.2(8) .
C55 C54 H54 120.4 .
C54 C55 H55 120.6 .
C56 C55 C54 118.8(8) .
C56 C55 H55 120.6 .
N16 C56 N17 114.7(7) .
N16 C56 C55 121.7(8) .
C55 C56 N17 123.6(8) .
N17 C57 H57A 109.5 .
N17 C57 H57B 109.5 .
N17 C57 H57C 109.5 .
H57A C57 H57B 109.5 .
H57A C57 H57C 109.5 .
H57B C57 H57C 109.5 .
F7 C60 S3 111.5(7) .
F7 C60 F9 106.4(8) .
F8 C60 S3 112.5(7) .
F8 C60 F7 107.7(8) .
F8 C60 F9 107.4(9) .
F9 C60 S3 111.1(7) .
Cl2 C63 Cl1 107(4) .
Cl3 C63 Cl1 105(4) .
Cl3 C63 Cl2 110(4) .
Cl4 C64 Cl5 109.8(9) .
Cl4 C64 Cl6 111.6(10) .
Cl4 C64 H64 108.9 .
Cl5 C64 Cl6 108.8(9) .
Cl5 C64 H64 108.9 .
Cl6 C64 H64 108.9 .
Cl7 C65 H65 106.0 .
Cl8 C65 Cl7 102(2) .
Cl8 C65 Cl9 117(3) .
Cl8 C65 H65 106.0 .
Cl9 C65 Cl7 120(3) .
Cl9 C65 H65 106.0 .
C66 Cl10 C66 75(2) 2_556
Cl10 C66 Cl10 105(2) 2_556
Cl10 C66 Cl11 103(2) .
Cl11 C66 Cl10 105(2) 2_556
O1 S1 O2 114.5(6) .
O1 S1 C58 103.0(5) .
O2 S1 C58 104.8(8) .
O3 S1 O1 116.3(7) .
O3 S1 O2 114.3(8) .
O3 S1 C58 101.4(7) .
F1 C58 S1 115.7(13) .
F1 C58 F2 107.4(11) .
F1 C58 F3 109.0(11) .
F2 C58 S1 108.7(9) .
F3 C58 S1 111.5(9) .
F3 C58 F2 103.8(14) .
O4 S2 O5 109.3(8) .
O4 S2 O6 124.0(8) .
O4 S2 C59 112.9(8) .
O6 S2 O5 104.7(8) .
O6 S2 C59 107.2(8) .
C59 S2 O5 94.2(8) .
F4 C59 S2 116.9(15) .
F4 C59 F5 99.5(15) .
F5 C59 S2 110.4(14) .
F6 C59 S2 118.0(14) .
F6 C59 F4 107.3(17) .
F6 C59 F5 102.2(16) .
O10 S4 O11 117.7(13) .
O10 S4 O12 113.3(11) .
O10 S4 C61 101.5(12) .
O11 S4 C61 102.9(14) .
O12 S4 O11 115.9(13) .
O12 S4 C61 102.2(10) .
S4 O11 O11 120(2) 2_676
F10 C61 S4 113.0(18) .
F10 C61 F11 97(2) .
F11 C61 S4 115.9(19) .
F12 C61 S4 130(2) .
F12 C61 F10 94(2) .
F12 C61 F11 100(2) .
O13 S5 O15 115.0(17) .
O13 S5 C62 96.8(15) .
O14 S5 O13 119.5(16) .
O14 S5 O15 116.9(13) .
O14 S5 C62 100.8(11) .
O15 S5 C62 102.0(12) .
F13 C62 S5 91.2(9) .
F14 C62 S5 104.5(12) .
F14 C62 F13 124.3(14) .
F14 C62 F15 111.1(12) .
F15 C62 S5 116.9(14) .
F15 C62 F13 108.0(11) .

loop_
_geom_bond_atom_site_label_1
_geom_bond_atom_site_label_2
_geom_bond_distance
_geom_bond_site_symmetry_2
Ag1 Ag2 3.3264(12) .
Ag1 Ag4 2.7315(13) .
Ag1 N2 2.178(7) .
Ag1 C1 2.163(8) .
Ag2 Ag3 2.7386(13) .
Ag2 N6 2.223(7) .
Ag2 C2 2.218(8) .
Ag3 Ag4 3.2728(12) .
Ag3 N10 2.194(7) .
Ag3 C2 2.178(8) .
Ag4 N14 2.197(7) .
Ag4 C1 2.207(8) .
Ag5 O7 2.533(6) .
Ag5 N8 2.154(6) .
Ag5 N16 2.155(7) .
S3 O7 1.441(6) .
S3 O8 1.447(7) .
S3 O9 1.427(7) .
S3 C60 1.819(9) .
F7 C60 1.332(11) .
F8 C60 1.320(12) .
F9 C60 1.337(12) .
N1 H1 0.8600 .
N1 C1 1.345(11) .
N1 C9 1.380(12) .
N2 C10 1.360(11) .
N2 C14 1.345(11) .
N3 C14 1.443(12) .
N3 C15 1.471(12) .
N3 C16 1.385(12) .
N4 C16 1.342(12) .
N4 C20 1.337(11) .
N5 C20 1.393(12) .
N5 C21 1.494(12) .
N5 C22 1.432(11) .
N6 C22 1.339(10) .
N6 C26 1.344(10) .
N7 C26 1.387(11) .
N7 C27 1.491(11) .
N7 C28 1.416(10) .
N8 C28 1.337(10) .
N8 C32 1.342(10) .
N9 C32 1.427(10) .
N9 C33 1.475(10) .
N9 C34 1.390(10) .
N10 C34 1.363(10) .
N10 C38 1.344(10) .
N11 C38 1.405(11) .
N11 C39 1.477(11) .
N11 C40 1.394(11) .
N12 C40 1.354(10) .
N12 C44 1.341(11) .
N13 C44 1.377(11) .
N13 C45 1.473(12) .
N13 C46 1.405(11) .
N14 C46 1.364(10) .
N14 C50 1.350(10) .
N15 C50 1.382(10) .
N15 C51 1.478(11) .
N15 C52 1.430(10) .
N16 C52 1.350(10) .
N16 C56 1.354(11) .
N17 C10 1.399(11) .
N17 C56 1.422(11) .
N17 C57 1.469(11) .
C1 C2 1.441(12) .
C2 C3 1.359(11) .
C3 H3 0.9300 .
C3 C4 1.391(12) .
C4 C5 1.431(14) .
C4 C9 1.387(15) .
C5 H5 0.9300 .
C5 C6 1.374(17) .
C6 H6 0.9300 .
C6 C7 1.39(2) .
C7 H7 0.9300 .
C7 C8 1.351(17) .
C8 H8 0.9300 .
C8 C9 1.419(13) .
C10 C11 1.382(11) .
C11 H11 0.9300 .
C11 C12 1.379(13) .
C12 H12 0.9300 .
C12 C13 1.374(15) .
C13 H13 0.9300 .
C13 C14 1.373(14) .
C15 H15A 0.9600 .
C15 H15B 0.9600 .
C15 H15C 0.9600 .
C16 C17 1.403(14) .
C17 H17 0.9300 .
C17 C18 1.357(16) .
C18 H18 0.9300 .
C18 C19 1.396(16) .
C19 H19 0.9300 .
C19 C20 1.391(13) .
C21 H21A 0.9600 .
C21 H21B 0.9600 .
C21 H21C 0.9600 .
C22 C23 1.365(13) .
C23 H23 0.9300 .
C23 C24 1.390(14) .
C24 H24 0.9300 .
C24 C25 1.338(14) .
C25 H25 0.9300 .
C25 C26 1.393(12) .
C27 H27A 0.9600 .
C27 H27B 0.9600 .
C27 H27C 0.9600 .
C28 C29 1.385(11) .
C29 H29 0.9300 .
C29 C30 1.381(12) .
C30 H30 0.9300 .
C30 C31 1.372(12) .
C31 H31 0.9300 .
C31 C32 1.378(11) .
C33 H33A 0.9600 .
C33 H33B 0.9600 .
C33 H33C 0.9600 .
C34 C35 1.388(11) .
C35 H35 0.9300 .
C35 C36 1.380(13) .
C36 H36 0.9300 .
C36 C37 1.377(14) .
C37 H37 0.9300 .
C37 C38 1.360(12) .
C39 H39A 0.9600 .
C39 H39B 0.9600 .
C39 H39C 0.9600 .
C40 C41 1.399(12) .
C41 H41 0.9300 .
C41 C42 1.395(13) .
C42 H42 0.9300 .
C42 C43 1.369(13) .
C43 H43 0.9300 .
C43 C44 1.395(12) .
C45 H45A 0.9600 .
C45 H45B 0.9600 .
C45 H45C 0.9600 .
C46 C47 1.388(13) .
C47 H47 0.9300 .
C47 C48 1.390(13) .
C48 H48 0.9300 .
C48 C49 1.374(12) .
C49 H49 0.9300 .
C49 C50 1.412(12) .
C51 H51A 0.9600 .
C51 H51B 0.9600 .
C51 H51C 0.9600 .
C52 C53 1.363(12) .
C53 H53 0.9300 .
C53 C54 1.384(13) .
C54 H54 0.9300 .
C54 C55 1.397(13) .
C55 H55 0.9300 .
C55 C56 1.370(12) .
C57 H57A 0.9600 .
C57 H57B 0.9600 .
C57 H57C 0.9600 .
Cl1 C63 1.60(5) .
Cl2 C63 1.59(4) .
Cl3 C63 1.58(5) .
Cl4 C64 1.728(16) .
Cl5 C64 1.736(17) .
Cl6 C64 1.739(18) .
C64 H64 0.9800 .
Cl7 C65 1.66(3) .
Cl8 C65 1.65(3) .
Cl9 C65 1.66(3) .
C65 H65 0.9800 .
Cl10 C66 1.74(5) .
Cl10 C66 1.95(5) 2_556
Cl11 C66 1.74(5) .
C66 Cl10 1.95(5) 2_556
S1 O1 1.430(8) .
S1 O2 1.446(13) .
S1 O3 1.427(11) .
S1 C58 1.797(13) .
F1 C58 1.277(18) .
F2 C58 1.376(17) .
F3 C58 1.345(14) .
S2 O4 1.321(11) .
S2 O5 1.640(15) .
S2 O6 1.449(12) .
S2 C59 1.63(2) .
F4 C59 1.347(19) .
F5 C59 1.45(2) .
F6 C59 1.294(19) .
S4 O10 1.407(18) .
S4 O11 1.42(2) .
S4 O12 1.424(15) .
S4 C61 1.69(3) .
F10 C61 1.33(3) .
F11 C61 1.36(3) .
F12 C61 1.22(3) .
O11 O11 1.48(5) 2_676
S5 O13 1.39(3) .
S5 O14 1.380(15) .
S5 O15 1.45(2) .
S5 C62 1.757(16) .
F13 C62 1.520(16) .
F14 C62 1.425(17) .
F15 C62 1.463(16) .
O17 C67 1.28(3) .

loop_
_geom_torsion_atom_site_label_1
_geom_torsion_atom_site_label_2
_geom_torsion_atom_site_label_3
_geom_torsion_atom_site_label_4
_geom_torsion
_geom_torsion_site_symmetry_1
_geom_torsion_site_symmetry_4
Ag1 Ag2 Ag3 Ag4 0.73(2) . .
Ag1 Ag2 Ag3 N10 137.6(3) . .
Ag1 Ag2 Ag3 C2 -56.1(3) . .
Ag1 Ag2 N6 C22 76.4(5) . .
Ag1 Ag2 N6 C26 -89.7(7) . .
Ag1 Ag2 C2 Ag3 114.0(2) . .
Ag1 Ag2 C2 C1 -3.2(5) . .
Ag1 Ag2 C2 C3 -138.2(7) . .
Ag1 Ag4 N14 C46 165.5(4) . .
Ag1 Ag4 N14 C50 -4.0(9) . .
Ag1 Ag4 C1 N1 108.1(7) . .
Ag1 Ag4 C1 C2 -117.0(6) . .
Ag1 N2 C10 N17 19.0(10) . .
Ag1 N2 C10 C11 -158.9(6) . .
Ag1 N2 C14 N3 -20.9(9) . .
Ag1 N2 C14 C13 160.9(8) . .
Ag1 C1 C2 Ag2 5.1(8) . .
Ag1 C1 C2 Ag3 -81.9(7) . .
Ag1 C1 C2 C3 138.3(7) . .
Ag2 Ag1 Ag4 Ag3 0.74(2) . .
Ag2 Ag1 Ag4 N14 -85.1(3) . .
Ag2 Ag1 Ag4 C1 57.9(3) . .
Ag2 Ag1 N2 C10 67.0(7) . .
Ag2 Ag1 N2 C14 -95.7(6) . .
Ag2 Ag1 C1 Ag4 -109.2(2) . .
Ag2 Ag1 C1 N1 139.0(7) . .
Ag2 Ag1 C1 C2 -3.5(5) . .
Ag2 Ag3 Ag4 Ag1 -0.90(3) . .
Ag2 Ag3 Ag4 N14 149.89(18) . .
Ag2 Ag3 Ag4 C1 -45.7(2) . .
Ag2 Ag3 N10 C34 -58.6(7) . .
Ag2 Ag3 N10 C38 130.9(5) . .
Ag2 Ag3 C2 C1 107.6(7) . .
Ag2 Ag3 C2 C3 -110.4(7) . .
Ag2 N6 C22 N5 15.6(8) . .
Ag2 N6 C22 C23 -166.0(8) . .
Ag2 N6 C26 N7 -16.0(10) . .
Ag2 N6 C26 C25 162.8(6) . .
Ag2 C2 C3 C4 133.6(8) . .
Ag3 Ag2 N6 C22 163.1(4) . .
Ag3 Ag2 N6 C26 -3.0(9) . .
Ag3 Ag2 C2 C1 -117.2(6) . .
Ag3 Ag2 C2 C3 107.8(7) . .
Ag3 Ag4 N14 C46 77.8(5) . .
Ag3 Ag4 N14 C50 -91.6(7) . .
Ag3 Ag4 C1 Ag1 114.3(2) . .
Ag3 Ag4 C1 N1 -137.6(7) . .
Ag3 Ag4 C1 C2 -2.7(5) . .
Ag3 N10 C34 N9 14.6(10) . .
Ag3 N10 C34 C35 -163.9(6) . .
Ag3 N10 C38 N11 -13.8(9) . .
Ag3 N10 C38 C37 166.5(7) . .
Ag3 C2 C3 C4 -141.8(8) . .
Ag4 Ag1 Ag2 Ag3 -0.88(3) . .
Ag4 Ag1 Ag2 N6 148.07(18) . .
Ag4 Ag1 Ag2 C2 -46.0(2) . .
Ag4 Ag1 N2 C10 -57.6(7) . .
Ag4 Ag1 N2 C14 139.7(5) . .
Ag4 Ag1 C1 N1 -111.9(7) . .
Ag4 Ag1 C1 C2 105.6(7) . .
Ag4 Ag3 N10 C34 69.2(6) . .
Ag4 Ag3 N10 C38 -101.3(5) . .
Ag4 Ag3 C2 Ag2 -110.7(2) . .
Ag4 Ag3 C2 C1 -3.1(5) . .
Ag4 Ag3 C2 C3 138.9(7) . .
Ag4 N14 C46 N13 12.5(8) . .
Ag4 N14 C46 C47 -169.6(7) . .
Ag4 N14 C50 N15 -10.0(11) . .
Ag4 N14 C50 C49 167.0(6) . .
Ag4 C1 C2 Ag2 91.4(5) . .
Ag4 C1 C2 Ag3 4.3(7) . .
Ag4 C1 C2 C3 -135.5(7) . .
Ag5 N8 C28 N7 -18.5(9) . .
Ag5 N8 C28 C29 162.5(6) . .
Ag5 N8 C32 N9 17.9(9) . .
Ag5 N8 C32 C31 -161.9(6) . .
Ag5 N16 C52 N15 -18.9(8) . .
Ag5 N16 C52 C53 164.2(7) . .
Ag5 N16 C56 N17 18.4(9) . .
Ag5 N16 C56 C55 -162.4(6) . .
O7 Ag5 N8 C28 90.1(6) . .
O7 Ag5 N8 C32 -103.0(6) . .
O7 Ag5 N16 C52 99.6(6) . .
O7 Ag5 N16 C56 -94.5(6) . .
O7 S3 C60 F7 179.4(7) . .
O7 S3 C60 F8 58.3(8) . .
O7 S3 C60 F9 -62.1(8) . .
O8 S3 O7 Ag5 46.7(12) . .
O8 S3 C60 F7 -60.3(8) . .
O8 S3 C60 F8 178.6(7) . .
O8 S3 C60 F9 58.2(8) . .
O9 S3 O7 Ag5 -88.3(12) . .
O9 S3 C60 F7 60.0(9) . .
O9 S3 C60 F8 -61.2(8) . .
O9 S3 C60 F9 178.5(7) . .
N1 C1 C2 Ag2 -135.2(7) . .
N1 C1 C2 Ag3 137.8(7) . .
N1 C1 C2 C3 -2.0(12) . .
N2 Ag1 Ag2 Ag3 -148.5(2) . .
N2 Ag1 Ag2 N6 0.5(3) . .
N2 Ag1 Ag2 C2 166.4(3) . .
N2 Ag1 Ag4 Ag3 134.5(3) . .
N2 Ag1 Ag4 N14 48.6(5) . .
N2 Ag1 Ag4 C1 -168.4(4) . .
N2 Ag1 C1 Ag4 147.6(10) . .
N2 Ag1 C1 N1 35.8(15) . .
N2 Ag1 C1 C2 -106.7(12) . .
N2 C10 C11 C12 -1.4(13) . .
N3 C16 C17 C18 177.9(11) . .
N4 C16 C17 C18 2.2(17) . .
N5 C22 C23 C24 177.9(9) . .
N6 Ag2 Ag3 Ag4 -84.7(3) . .
N6 Ag2 Ag3 N10 52.2(4) . .
N6 Ag2 Ag3 C2 -141.5(4) . .
N6 Ag2 C2 Ag3 141.8(4) . .
N6 Ag2 C2 C1 24.6(9) . .
N6 Ag2 C2 C3 -110.4(7) . .
N6 C22 C23 C24 -0.3(14) . .
N7 C28 C29 C30 -177.5(8) . .
N8 Ag5 O7 S3 121.3(11) . .
N8 Ag5 N16 C52 -84.5(11) . .
N8 Ag5 N16 C56 81.4(11) . .
N8 C28 C29 C30 1.3(13) . .
N9 C34 C35 C36 177.8(8) . .
N10 Ag3 Ag4 Ag1 -149.3(2) . .
N10 Ag3 Ag4 N14 1.5(3) . .
N10 Ag3 Ag4 C1 165.9(3) . .
N10 Ag3 C2 Ag2 141.4(10) . .
N10 Ag3 C2 C1 -111.0(11) . .
N10 Ag3 C2 C3 31.0(15) . .
N10 C34 C35 C36 -3.8(13) . .
N11 C40 C41 C42 -178.5(8) . .
N12 C40 C41 C42 0.9(12) . .
N13 C46 C47 C48 177.1(9) . .
N14 Ag4 C1 Ag1 145.5(4) . .
N14 Ag4 C1 N1 -106.4(8) . .
N14 Ag4 C1 C2 28.5(8) . .
N14 C46 C47 C48 -0.6(14) . .
N15 C52 C53 C54 -177.5(8) . .
N16 Ag5 O7 S3 -59.8(11) . .
N16 Ag5 N8 C28 -85.8(11) . .
N16 Ag5 N8 C32 81.0(11) . .
N16 C52 C53 C54 -0.9(13) . .
N17 C10 C11 C12 -179.1(8) . .
C1 Ag1 Ag2 Ag3 47.3(2) . .
C1 Ag1 Ag2 N6 -163.7(3) . .
C1 Ag1 Ag2 C2 2.2(3) . .
C1 Ag1 Ag4 Ag3 -57.1(3) . .
C1 Ag1 Ag4 N14 -143.0(4) . .
C1 Ag1 N2 C10 162.8(10) . .
C1 Ag1 N2 C14 0.1(15) . .
C1 Ag4 N14 C46 49.2(8) . .
C1 Ag4 N14 C50 -120.2(7) . .
C1 N1 C9 C4 -2.0(14) . .
C1 N1 C9 C8 178.6(9) . .
C1 C2 C3 C4 1.2(13) . .
C2 Ag2 Ag3 Ag4 56.8(3) . .
C2 Ag2 Ag3 N10 -166.3(4) . .
C2 Ag2 N6 C22 51.3(8) . .
C2 Ag2 N6 C26 -114.8(8) . .
C2 Ag3 Ag4 Ag1 46.7(2) . .
C2 Ag3 Ag4 N14 -162.5(3) . .
C2 Ag3 Ag4 C1 1.9(3) . .
C2 Ag3 N10 C34 169.4(10) . .
C2 Ag3 N10 C38 -1.1(14) . .
C2 C3 C4 C5 -179.1(9) . .
C2 C3 C4 C9 -0.8(14) . .
C3 C4 C5 C6 -179.4(11) . .
C3 C4 C9 N1 1.0(14) . .
C3 C4 C9 C8 -179.6(9) . .
C4 C5 C6 C7 -2(2) . .
C5 C4 C9 N1 179.3(9) . .
C5 C4 C9 C8 -1.2(15) . .
C5 C6 C7 C8 1(2) . .
C6 C7 C8 C9 -0.2(19) . .
C7 C8 C9 N1 179.6(11) . .
C7 C8 C9 C4 0.1(16) . .
C9 N1 C1 Ag1 -140.8(8) . .
C9 N1 C1 Ag4 133.7(8) . .
C9 N1 C1 C2 2.5(13) . .
C9 C4 C5 C6 2.4(17) . .
C10 N2 C14 N3 175.1(7) . .
C10 N2 C14 C13 -3.1(13) . .
C10 N17 C56 N16 -147.4(7) . .
C10 N17 C56 C55 33.5(11) . .
C10 C11 C12 C13 -1.0(15) . .
C11 C12 C13 C14 1.3(15) . .
C12 C13 C14 N2 0.8(15) . .
C12 C13 C14 N3 -177.2(9) . .
C14 N2 C10 N17 -178.8(7) . .
C14 N2 C10 C11 3.4(12) . .
C14 N3 C16 N4 -13.1(13) . .
C14 N3 C16 C17 170.8(9) . .
C15 N3 C14 N2 -124.8(10) . .
C15 N3 C14 C13 53.4(13) . .
C15 N3 C16 N4 -164.8(10) . .
C15 N3 C16 C17 19.1(16) . .
C16 N3 C14 N2 82.4(11) . .
C16 N3 C14 C13 -99.4(11) . .
C16 N4 C20 N5 -178.1(8) . .
C16 N4 C20 C19 4.6(14) . .
C16 C17 C18 C19 2.6(19) . .
C17 C18 C19 C20 -3.6(19) . .
C18 C19 C20 N4 -0.1(17) . .
C18 C19 C20 N5 -177.1(10) . .
C20 N4 C16 N3 178.2(8) . .
C20 N4 C16 C17 -5.7(15) . .
C20 N5 C22 N6 -114.6(9) . .
C20 N5 C22 C23 67.0(12) . .
C21 N5 C20 N4 161.3(9) . .
C21 N5 C20 C19 -21.4(14) . .
C21 N5 C22 N6 97.4(9) . .
C21 N5 C22 C23 -81.0(11) . .
C22 N5 C20 N4 15.2(12) . .
C22 N5 C20 C19 -167.6(9) . .
C22 N6 C26 N7 179.1(7) . .
C22 N6 C26 C25 -2.0(11) . .
C22 C23 C24 C25 -2.2(16) . .
C23 C24 C25 C26 2.6(15) . .
C24 C25 C26 N6 -0.5(13) . .
C24 C25 C26 N7 178.3(9) . .
C26 N6 C22 N5 -176.0(7) . .
C26 N6 C22 C23 2.4(12) . .
C26 N7 C28 N8 125.6(8) . .
C26 N7 C28 C29 -55.5(11) . .
C27 N7 C26 N6 -174.5(7) . .
C27 N7 C26 C25 6.7(12) . .
C27 N7 C28 N8 -81.7(9) . .
C27 N7 C28 C29 97.2(9) . .
C28 N7 C26 N6 -23.6(10) . .
C28 N7 C26 C25 157.6(8) . .
C28 N8 C32 N9 -175.5(6) . .
C28 N8 C32 C31 4.7(11) . .
C28 C29 C30 C31 2.3(13) . .
C29 C30 C31 C32 -2.4(13) . .
C30 C31 C32 N8 -1.2(12) . .
C30 C31 C32 N9 179.1(7) . .
C32 N8 C28 N7 174.1(6) . .
C32 N8 C28 C29 -4.8(12) . .
C32 N9 C34 N10 49.9(10) . .
C32 N9 C34 C35 -131.7(8) . .
C33 N9 C32 N8 66.4(9) . .
C33 N9 C32 C31 -113.8(9) . .
C33 N9 C34 N10 -168.0(7) . .
C33 N9 C34 C35 10.5(12) . .
C34 N9 C32 N8 -150.5(7) . .
C34 N9 C32 C31 29.2(11) . .
C34 N10 C38 N11 175.2(7) . .
C34 N10 C38 C37 -4.5(12) . .
C34 C35 C36 C37 -0.6(15) . .
C35 C36 C37 C38 2.4(15) . .
C36 C37 C38 N10 0.2(14) . .
C36 C37 C38 N11 -179.6(9) . .
C38 N10 C34 N9 -175.1(7) . .
C38 N10 C34 C35 6.4(11) . .
C38 N11 C40 N12 -4.1(11) . .
C38 N11 C40 C41 175.3(8) . .
C39 N11 C38 N10 -123.1(9) . .
C39 N11 C38 C37 56.6(11) . .
C39 N11 C40 N12 -170.4(8) . .
C39 N11 C40 C41 9.1(12) . .
C40 N11 C38 N10 70.4(10) . .
C40 N11 C38 C37 -109.8(10) . .
C40 N12 C44 N13 178.9(7) . .
C40 N12 C44 C43 2.1(12) . .
C40 C41 C42 C43 0.8(13) . .
C41 C42 C43 C44 -1.0(14) . .
C42 C43 C44 N12 -0.5(13) . .
C42 C43 C44 N13 -177.1(8) . .
C44 N12 C40 N11 177.1(7) . .
C44 N12 C40 C41 -2.4(12) . .
C44 N13 C46 N14 -111.3(8) . .
C44 N13 C46 C47 70.8(11) . .
C45 N13 C44 N12 161.9(9) . .
C45 N13 C44 C43 -21.2(13) . .
C45 N13 C46 N14 98.2(9) . .
C45 N13 C46 C47 -79.7(11) . .
C46 N13 C44 N12 12.9(11) . .
C46 N13 C44 C43 -170.3(8) . .
C46 N14 C50 N15 -178.4(7) . .
C46 N14 C50 C49 -1.5(11) . .
C46 C47 C48 C49 0.1(15) . .
C47 C48 C49 C50 -0.4(15) . .
C48 C49 C50 N14 1.1(13) . .
C48 C49 C50 N15 177.9(8) . .
C50 N14 C46 N13 -176.7(7) . .
C50 N14 C46 C47 1.2(12) . .
C50 N15 C52 N16 131.1(7) . .
C50 N15 C52 C53 -52.1(11) . .
C51 N15 C50 N14 -175.8(7) . .
C51 N15 C50 C49 7.3(12) . .
C51 N15 C52 N16 -81.3(9) . .
C51 N15 C52 C53 95.5(10) . .
C52 N15 C50 N14 -29.8(10) . .
C52 N15 C50 C49 153.3(8) . .
C52 N16 C56 N17 -176.0(7) . .
C52 N16 C56 C55 3.1(12) . .
C52 C53 C54 C55 3.5(14) . .
C53 C54 C55 C56 -2.8(13) . .
C54 C55 C56 N16 -0.6(13) . .
C54 C55 C56 N17 178.5(8) . .
C56 N16 C52 N15 174.4(6) . .
C56 N16 C52 C53 -2.4(12) . .
C56 N17 C10 N2 43.8(10) . .
C56 N17 C10 C11 -138.3(8) . .
C57 N17 C10 N2 -169.1(8) . .
C57 N17 C10 C11 8.7(12) . .
C57 N17 C56 N16 65.2(10) . .
C57 N17 C56 C55 -113.9(9) . .
C60 S3 O7 Ag5 158.5(11) . .
C66 Cl10 C66 Cl10 0.001(2) 2_556 2_556
C66 Cl10 C66 Cl11 109(3) 2_556 .
O1 S1 C58 F1 -56.4(11) . .
O1 S1 C58 F2 64.5(12) . .
O1 S1 C58 F3 178.3(12) . .
O2 S1 C58 F1 -176.5(10) . .
O2 S1 C58 F2 -55.6(12) . .
O2 S1 C58 F3 58.2(14) . .
O3 S1 C58 F1 64.3(11) . .
O3 S1 C58 F2 -174.9(10) . .
O3 S1 C58 F3 -61.0(14) . .
O4 S2 C59 F4 -176.3(13) . .
O4 S2 C59 F5 71.0(13) . .
O4 S2 C59 F6 -45.9(18) . .
O5 S2 C59 F4 -63.3(15) . .
O5 S2 C59 F5 -176.0(12) . .
O5 S2 C59 F6 67.1(16) . .
O6 S2 C59 F4 43.6(17) . .
O6 S2 C59 F5 -69.1(13) . .
O6 S2 C59 F6 173.9(13) . .
O10 S4 O11 O11 -86(3) . 2_676
O10 S4 C61 F10 180.0(18) . .
O10 S4 C61 F11 -69(2) . .
O10 S4 C61 F12 62(2) . .
O11 S4 C61 F10 -58(2) . .
O11 S4 C61 F11 53(2) . .
O11 S4 C61 F12 -176(2) . .
O12 S4 O11 O11 53(3) . 2_676
O12 S4 C61 F10 63(2) . .
O12 S4 C61 F11 173.6(19) . .
O12 S4 C61 F12 -55(2) . .
C61 S4 O11 O11 163(2) . 2_676
O13 S5 C62 F13 -43.9(16) . .
O13 S5 C62 F14 -169.9(17) . .
O13 S5 C62 F15 67.0(18) . .
O14 S5 C62 F13 -165.8(11) . .
O14 S5 C62 F14 68.2(14) . .
O14 S5 C62 F15 -54.9(14) . .
O15 S5 C62 F13 73.5(12) . .
O15 S5 C62 F14 -52.5(15) . .
O15 S5 C62 F15 -175.6(14) . .
